data_2207602
loop_
_publ_author_name
'Ma, Rong-Ming'
'Sun, Shao-Fa'
'Ng, Seik Weng'

_publ_section_title
Bis{4-methyl-<i>N</i>-[(<i>Z</i>)-(3-methyl-5-oxo-1-phenyl-4,5-dihydro-1<i>H</i>-pyrazol-4-ylidene)(phenyl)methyl]anilinato-\k^2^<i>N</i>,<i>O</i>}cobalt(II)
_journal_coeditor_code LH6557
_journal_issue 12
_journal_name_full 'Acta Crystallographica Section E'
_journal_page_first m2741
_journal_page_last m2742
_journal_paper_doi 10.1107/S1600536805039139
_journal_volume 61
_journal_year 2005
_chemical_formula_iupac '[Co (C24 H20 N3 O1)2]'
_chemical_formula_moiety 'C48 H40 Co N6 O2'
_chemical_formula_sum 'C48 H40 Co N6 O2'
_chemical_formula_weight 791.79
_chemical_name_systematic
;
Bis{4-methyl-N-[(Z)-(3-methyl-5-oxo-1-phenyl-4,5-dihydro-1H-pyrazol-4-
ylidene)(phenyl)methyl]anilinato-\k^2^N,O}cobalt(II)
;
_space_group_IT_number 2
_symmetry_cell_setting triclinic
_symmetry_space_group_name_Hall '-P 1'
_symmetry_space_group_name_H-M 'P -1'
_atom_sites_solution_hydrogens geom
_atom_sites_solution_primary direct
_atom_sites_solution_secondary difmap
_audit_creation_method SHELXL97
_cell_angle_alpha 106.3340(10)
_cell_angle_beta 96.6400(10)
_cell_angle_gamma 109.9500(10)
_cell_formula_units_Z 2
_cell_length_a 10.6785(6)
_cell_length_b 13.3996(8)
_cell_length_c 16.1443(9)
_cell_measurement_reflns_used 3763
_cell_measurement_temperature 292(2)
_cell_measurement_theta_max 22.5
_cell_measurement_theta_min 2.2
_cell_volume 2025.6(2)
_computing_cell_refinement 'SAINT (Bruker, 2003)'
_computing_data_collection 'SMART (Bruker, 2003)'
_computing_data_reduction SAINT
_computing_molecular_graphics 'ORTEPII (Johnson, 1976)'
_computing_publication_material SHELXL97
_computing_structure_refinement 'SHELXL97 (Sheldrick, 1997)'
_computing_structure_solution 'SHELXS97 (Sheldrick, 1997)'
_diffrn_ambient_temperature 295(2)
_diffrn_measured_fraction_theta_full 0.991
_diffrn_measured_fraction_theta_max 0.97
_diffrn_measurement_device_type 'Bruker SMART area-detector'
_diffrn_measurement_method '\w and \f'
_diffrn_radiation_monochromator graphite
_diffrn_radiation_source 'fine-focus sealed tube'
_diffrn_radiation_type MoK\a
_diffrn_radiation_wavelength 0.71073
_diffrn_reflns_av_R_equivalents 0.0339
_diffrn_reflns_av_sigmaI/netI 0.0591
_diffrn_reflns_limit_h_max 13
_diffrn_reflns_limit_h_min -13
_diffrn_reflns_limit_k_max 17
_diffrn_reflns_limit_k_min -17
_diffrn_reflns_limit_l_max 20
_diffrn_reflns_limit_l_min -20
_diffrn_reflns_number 18522
_diffrn_reflns_theta_full 27.5
_diffrn_reflns_theta_max 27.50
_diffrn_reflns_theta_min 1.72
_diffrn_standards_decay_% 0
_diffrn_standards_interval_count 0
_diffrn_standards_interval_time 0
_diffrn_standards_number 0
_exptl_absorpt_coefficient_mu 0.471
_exptl_absorpt_correction_T_max 0.954
_exptl_absorpt_correction_T_min 0.786
_exptl_absorpt_correction_type multi-scan
_exptl_absorpt_process_details '(SADABS; Sheldrick, 1996)'
_exptl_crystal_colour Red
_exptl_crystal_density_diffrn 1.298
_exptl_crystal_density_method 'not measured'
_exptl_crystal_description Prism
_exptl_crystal_F_000 826
_exptl_crystal_size_max 0.30
_exptl_crystal_size_mid 0.20
_exptl_crystal_size_min 0.10
_refine_diff_density_max 0.39
_refine_diff_density_min -0.40
_refine_ls_extinction_method none
_refine_ls_goodness_of_fit_ref 1.03
_refine_ls_hydrogen_treatment constr
_refine_ls_matrix_type full
_refine_ls_number_parameters 518
_refine_ls_number_reflns 9047
_refine_ls_number_restraints 38
_refine_ls_restrained_S_all 1.05
_refine_ls_R_factor_all 0.089
_refine_ls_R_factor_gt 0.064
_refine_ls_shift/su_max 0.001
_refine_ls_shift/su_mean 0.000
_refine_ls_structure_factor_coef Fsqd
_refine_ls_weighting_details 'calc w = 1/[\s^2^(Fo^2^)+(0.0948P)^2^+0.5831P] where P=(Fo^2^+2Fc^2^)/3'
_refine_ls_weighting_scheme calc
_refine_ls_wR_factor_gt 0.165
_refine_ls_wR_factor_ref 0.182
_reflns_number_gt 6469
_reflns_number_total 9047
_reflns_threshold_expression I>2\s(I)
_cod_data_source_file lh6557.cif
_cod_data_source_block I
_cod_depositor_comments
;
The following automatic conversions were performed:
'_symmetry_cell_setting' value 'Triclinic' changed to 'triclinic'
according to '/home/saulius/struct/CIF-dictionaries/cif_core.dic'
dictionary named 'cif_core.dic' version 2.4.1 from 2010-06-29.

Automatic conversion script
Id: cif_fix_enum 1527 2010-12-29 10:47:43Z saulius 

The following automatic conversions were performed:

'_symmetry_cell_setting' value 'Triclinic' changed to 'triclinic'
according to /home/saulius/struct/CIF-dictionaries/cif_core.dic
dictionary named 'cif_core.dic' version 2.4.1 from 2010-06-29.

Automatic conversion script
Id: cif_fix_values 1715 2011-07-08 13:25:40Z adriana 
;
_cod_database_code 2207602
_cod_database_fobs_code 2207602

loop_
_symmetry_equiv_pos_as_xyz
'x, y, z'
'-x, -y, -z'

loop_
_atom_site_label
_atom_site_fract_x
_atom_site_fract_y
_atom_site_fract_z
_atom_site_U_iso_or_equiv
_atom_site_adp_type
_atom_site_calc_flag
_atom_site_refinement_flags
_atom_site_occupancy
_atom_site_type_symbol
Co1 0.35530(4) 0.41816(3) 0.69749(3) 0.03947(16) Uani d . 1 Co
O1 0.2056(2) 0.32162(17) 0.59570(14) 0.0413(5) Uani d . 1 O
O2 0.4797(2) 0.35299(19) 0.73342(14) 0.0445(5) Uani d . 1 O
N1 0.0642(2) 0.2984(2) 0.46502(16) 0.0398(6) Uani d . 1 N
N2 0.0489(3) 0.3597(2) 0.41073(17) 0.0459(7) Uani d . 1 N
N3 0.4194(2) 0.5497(2) 0.65595(16) 0.0351(6) Uani d . 1 N
N4 0.5008(3) 0.2269(2) 0.80268(17) 0.0418(6) Uani d . 1 N
N5 0.4426(3) 0.1786(2) 0.86247(18) 0.0476(7) Uani d . 1 N
N6 0.2987(3) 0.4501(2) 0.81264(16) 0.0388(6) Uani d . 1 N
C1 -0.0732(5) 0.1213(3) 0.3490(2) 0.0906(18) Uani d D 1 C
H1 -0.0503 0.1560 0.3073 0.109 Uiso calc R 1 H
C2 -0.1584(6) 0.0080(3) 0.3214(3) 0.110(2) Uani d D 1 C
H2 -0.1927 -0.0328 0.2610 0.132 Uiso calc R 1 H
C3 -0.1931(4) -0.0449(3) 0.3813(3) 0.0759(13) Uani d D 1 C
H3 -0.2489 -0.1214 0.3622 0.091 Uiso calc R 1 H
C4 -0.1440(4) 0.0170(3) 0.4700(2) 0.0641(11) Uani d D 1 C
H4 -0.1678 -0.0177 0.5116 0.077 Uiso calc R 1 H
C5 -0.0595(3) 0.1303(3) 0.4986(2) 0.0528(9) Uani d D 1 C
H5 -0.0276 0.1715 0.5591 0.063 Uiso calc R 1 H
C6 -0.0224(3) 0.1823(2) 0.43795(19) 0.0432(8) Uani d D 1 C
C7 0.1711(3) 0.3608(2) 0.53685(18) 0.0325(6) Uani d . 1 C
C8 0.2310(3) 0.4699(2) 0.52952(19) 0.0335(6) Uani d . 1 C
C9 0.1467(3) 0.4605(3) 0.4488(2) 0.0404(7) Uani d . 1 C
C10 0.1541(4) 0.5465(3) 0.4055(2) 0.0574(10) Uani d . 1 C
H10A 0.0913 0.5108 0.3483 0.086 Uiso calc R 1 H
H10B 0.2456 0.5799 0.3986 0.086 Uiso calc R 1 H
H10C 0.1302 0.6043 0.4418 0.086 Uiso calc R 1 H
C11 0.3512(3) 0.5595(2) 0.58752(19) 0.0326(6) Uani d . 1 C
C12 0.4054(3) 0.6663(2) 0.56704(19) 0.0348(6) Uani d D 1 C
C13 0.5132(3) 0.6840(3) 0.5252(2) 0.0480(8) Uani d D 1 C
H13 0.5519 0.6307 0.5119 0.058 Uiso calc R 1 H
C14 0.5638(4) 0.7806(3) 0.5032(3) 0.0665(11) Uani d D 1 C
H14 0.6353 0.7918 0.4745 0.080 Uiso calc R 1 H
C15 0.5070(4) 0.8600(3) 0.5244(3) 0.0770(13) Uani d D 1 C
H15 0.5400 0.9249 0.5095 0.092 Uiso calc R 1 H
C16 0.4010(4) 0.8437(3) 0.5675(3) 0.0706(12) Uani d D 1 C
H16 0.3647 0.8984 0.5829 0.085 Uiso calc R 1 H
C17 0.3487(3) 0.7461(3) 0.5881(2) 0.0515(9) Uani d D 1 C
H17 0.2760 0.7344 0.6158 0.062 Uiso calc R 1 H
C18 0.5386(3) 0.6441(2) 0.71299(18) 0.0351(6) Uani d D 1 C
C19 0.6666(3) 0.6414(3) 0.7113(2) 0.0552(9) Uani d D 1 C
H19 0.6752 0.5784 0.6737 0.066 Uiso calc R 1 H
C20 0.7825(3) 0.7336(3) 0.7665(3) 0.0706(12) Uani d D 1 C
H20 0.8683 0.7315 0.7649 0.085 Uiso calc R 1 H
C21 0.7739(3) 0.8286(3) 0.8237(2) 0.0591(10) Uani d D 1 C
C22 0.6452(3) 0.8281(3) 0.8257(2) 0.0549(9) Uani d D 1 C
H22 0.6364 0.8900 0.8646 0.066 Uiso calc R 1 H
C23 0.5282(3) 0.7371(2) 0.7710(2) 0.0452(8) Uani d D 1 C
H23 0.4424 0.7389 0.7734 0.054 Uiso calc R 1 H
C24 0.8999(4) 0.9294(4) 0.8822(4) 0.1011(18) Uani d D 1 C
H24A 0.8732 0.9875 0.9150 0.152 Uiso calc R 1 H
H24B 0.9584 0.9577 0.8461 0.152 Uiso calc R 1 H
H24C 0.9483 0.9072 0.9228 0.152 Uiso calc R 1 H
C25 0.6875(5) 0.2566(4) 0.7269(3) 0.0817(15) Uani d D 1 C
H25 0.6786 0.3210 0.7208 0.098 Uiso calc R 1 H
C26 0.7875(6) 0.2244(4) 0.6957(4) 0.0975(18) Uani d D 1 C
H26 0.8453 0.2681 0.6691 0.117 Uiso calc R 1 H
C27 0.8045(5) 0.1306(4) 0.7026(3) 0.0743(12) Uani d D 1 C
H27 0.8723 0.1095 0.6813 0.089 Uiso calc R 1 H
C28 0.7173(6) 0.0687(5) 0.7423(4) 0.105(2) Uani d D 1 C
H28 0.7268 0.0044 0.7484 0.126 Uiso calc R 1 H
C29 0.6159(5) 0.0989(4) 0.7734(4) 0.0872(15) Uani d D 1 C
H29 0.5572 0.0543 0.7991 0.105 Uiso calc R 1 H
C30 0.6007(3) 0.1944(3) 0.7669(2) 0.0457(8) Uani d D 1 C
C31 0.4489(3) 0.3026(2) 0.78952(19) 0.0383(7) Uani d . 1 C
C32 0.3588(3) 0.3090(2) 0.84736(19) 0.0381(7) Uani d . 1 C
C33 0.3591(3) 0.2264(3) 0.8884(2) 0.0428(8) Uani d . 1 C
C34 0.2763(4) 0.1852(3) 0.9496(3) 0.0626(10) Uani d . 1 C
H34A 0.2762 0.1131 0.9481 0.094 Uiso calc R 1 H
H34B 0.1839 0.1779 0.9311 0.094 Uiso calc R 1 H
H34C 0.3156 0.2384 1.0090 0.094 Uiso calc R 1 H
C35 0.2963(3) 0.3889(2) 0.86398(19) 0.0364(7) Uani d . 1 C
C36 0.2266(3) 0.3998(3) 0.9390(2) 0.0428(7) Uani d D 1 C
C37 0.2989(4) 0.4418(3) 1.02664(19) 0.0546(9) Uani d D 1 C
H37 0.3937 0.4651 1.0398 0.065 Uiso calc R 1 H
C38 0.2313(5) 0.4494(4) 1.0946(3) 0.0813(14) Uani d D 1 C
H38 0.2802 0.4788 1.1535 0.098 Uiso calc R 1 H
C39 0.0913(5) 0.4132(5) 1.0746(4) 0.1006(18) Uani d D 1 C
H39 0.0456 0.4175 1.1203 0.121 Uiso calc R 1 H
C40 0.0173(5) 0.3704(5) 0.9877(4) 0.106(2) Uani d D 1 C
H40 -0.0777 0.3452 0.9749 0.127 Uiso calc R 1 H
C41 0.0853(3) 0.3652(4) 0.9194(3) 0.0733(13) Uani d D 1 C
H41 0.0363 0.3386 0.8607 0.088 Uiso calc R 1 H
C42 0.2693(3) 0.5495(2) 0.83833(18) 0.0379(7) Uani d D 1 C
C43 0.3367(3) 0.6353(2) 0.9189(2) 0.0444(8) Uani d D 1 C
H43 0.3928 0.6246 0.9612 0.053 Uiso calc R 1 H
C44 0.3210(4) 0.7371(3) 0.9369(2) 0.0529(9) Uani d D 1 C
H44 0.3662 0.7939 0.9916 0.064 Uiso calc R 1 H
C45 0.2390(4) 0.7559(3) 0.8748(2) 0.0565(9) Uani d D 1 C
C46 0.1699(3) 0.6686(3) 0.7947(2) 0.0528(9) Uani d D 1 C
H46 0.1131 0.6790 0.7526 0.063 Uiso calc R 1 H
C47 0.1843(3) 0.5665(3) 0.7764(2) 0.0438(7) Uani d D 1 C
H47 0.1369 0.5088 0.7225 0.053 Uiso calc R 1 H
C48 0.2301(6) 0.8695(4) 0.8939(4) 0.1046(19) Uani d D 1 C
H48A 0.1817 0.8722 0.8412 0.157 Uiso calc R 1 H
H48B 0.3208 0.9277 0.9127 0.157 Uiso calc R 1 H
H48C 0.1821 0.8812 0.9402 0.157 Uiso calc R 1 H

loop_
_atom_site_aniso_label
_atom_site_aniso_U_11
_atom_site_aniso_U_22
_atom_site_aniso_U_33
_atom_site_aniso_U_12
_atom_site_aniso_U_13
_atom_site_aniso_U_23
Co1 0.0464(3) 0.0359(3) 0.0342(2) 0.01241(19) 0.00295(18) 0.01646(19)
O1 0.0459(12) 0.0318(11) 0.0377(11) 0.0059(9) -0.0019(9) 0.0157(9)
O2 0.0536(13) 0.0505(13) 0.0433(12) 0.0251(11) 0.0149(10) 0.0293(11)
N1 0.0408(14) 0.0318(13) 0.0383(14) 0.0039(11) -0.0006(11) 0.0163(11)
N2 0.0481(15) 0.0401(15) 0.0406(15) 0.0086(12) -0.0047(12) 0.0175(12)
N3 0.0349(13) 0.0331(13) 0.0352(13) 0.0093(10) 0.0043(10) 0.0149(11)
N4 0.0549(16) 0.0390(14) 0.0346(14) 0.0194(12) 0.0059(12) 0.0177(12)
N5 0.0633(18) 0.0389(15) 0.0404(15) 0.0162(13) 0.0053(13) 0.0209(13)
N6 0.0452(14) 0.0355(14) 0.0325(13) 0.0129(11) 0.0044(11) 0.0127(11)
C1 0.123(4) 0.053(2) 0.041(2) -0.019(2) -0.001(2) 0.0101(19)
C2 0.148(5) 0.052(3) 0.052(3) -0.027(3) -0.005(3) -0.003(2)
C3 0.074(3) 0.035(2) 0.084(3) -0.0070(18) -0.005(2) 0.015(2)
C4 0.062(2) 0.043(2) 0.072(3) 0.0002(17) 0.007(2) 0.026(2)
C5 0.051(2) 0.0425(19) 0.050(2) 0.0021(15) 0.0068(16) 0.0153(16)
C6 0.0365(16) 0.0346(16) 0.0461(18) 0.0040(13) -0.0025(13) 0.0127(14)
C7 0.0340(15) 0.0299(14) 0.0296(14) 0.0083(11) 0.0054(11) 0.0105(12)
C8 0.0351(15) 0.0317(15) 0.0324(15) 0.0114(12) 0.0058(11) 0.0121(12)
C9 0.0405(17) 0.0367(16) 0.0391(17) 0.0086(13) 0.0021(13) 0.0169(14)
C10 0.062(2) 0.047(2) 0.054(2) 0.0091(16) -0.0087(17) 0.0270(17)
C11 0.0345(15) 0.0290(14) 0.0356(15) 0.0118(12) 0.0103(12) 0.0129(12)
C12 0.0341(15) 0.0288(14) 0.0361(15) 0.0058(12) 0.0022(12) 0.0136(12)
C13 0.0498(19) 0.0429(18) 0.057(2) 0.0167(15) 0.0200(16) 0.0248(17)
C14 0.069(3) 0.056(2) 0.089(3) 0.019(2) 0.039(2) 0.044(2)
C15 0.081(3) 0.053(2) 0.109(4) 0.018(2) 0.028(3) 0.052(3)
C16 0.079(3) 0.045(2) 0.104(3) 0.033(2) 0.022(3) 0.037(2)
C17 0.048(2) 0.0446(19) 0.065(2) 0.0182(16) 0.0158(17) 0.0230(18)
C18 0.0337(15) 0.0354(16) 0.0332(15) 0.0080(12) 0.0037(12) 0.0159(13)
C19 0.0418(19) 0.056(2) 0.062(2) 0.0199(16) 0.0074(16) 0.0131(18)
C20 0.0318(18) 0.083(3) 0.081(3) 0.0163(19) -0.0015(18) 0.019(2)
C21 0.044(2) 0.056(2) 0.052(2) 0.0006(16) -0.0034(16) 0.0102(18)
C22 0.053(2) 0.044(2) 0.047(2) 0.0067(16) 0.0071(16) 0.0044(16)
C23 0.0363(16) 0.0454(19) 0.0453(19) 0.0079(14) 0.0091(14) 0.0133(15)
C24 0.050(3) 0.101(4) 0.092(4) -0.006(2) -0.012(2) 0.001(3)
C25 0.109(4) 0.092(3) 0.107(4) 0.073(3) 0.060(3) 0.070(3)
C26 0.128(4) 0.120(4) 0.123(4) 0.090(4) 0.085(4) 0.083(4)
C27 0.090(3) 0.088(3) 0.076(3) 0.060(3) 0.033(3) 0.037(3)
C28 0.142(5) 0.107(4) 0.142(5) 0.097(4) 0.076(4) 0.078(4)
C29 0.112(4) 0.078(3) 0.123(4) 0.064(3) 0.062(3) 0.063(3)
C30 0.060(2) 0.0430(18) 0.0358(17) 0.0245(16) 0.0028(15) 0.0133(14)
C31 0.0442(17) 0.0320(15) 0.0317(15) 0.0103(13) -0.0020(12) 0.0106(13)
C32 0.0435(17) 0.0318(15) 0.0312(15) 0.0076(13) 0.0010(12) 0.0116(13)
C33 0.0530(19) 0.0339(16) 0.0339(16) 0.0087(14) 0.0033(14) 0.0138(13)
C34 0.087(3) 0.050(2) 0.060(2) 0.024(2) 0.027(2) 0.0326(19)
C35 0.0340(15) 0.0352(16) 0.0292(14) 0.0043(12) -0.0006(11) 0.0098(12)
C36 0.0442(18) 0.0399(17) 0.0445(18) 0.0124(14) 0.0118(14) 0.0196(15)
C37 0.059(2) 0.053(2) 0.0415(19) 0.0096(17) 0.0144(16) 0.0164(17)
C38 0.112(4) 0.078(3) 0.048(2) 0.026(3) 0.035(2) 0.022(2)
C39 0.122(5) 0.121(5) 0.100(4) 0.061(4) 0.080(4) 0.061(4)
C40 0.068(3) 0.153(6) 0.138(5) 0.051(4) 0.061(4) 0.088(5)
C41 0.050(2) 0.099(3) 0.078(3) 0.021(2) 0.015(2) 0.051(3)
C42 0.0369(16) 0.0425(17) 0.0354(16) 0.0156(13) 0.0098(12) 0.0146(14)
C43 0.0438(18) 0.0441(18) 0.0440(18) 0.0174(14) 0.0044(14) 0.0152(15)
C44 0.063(2) 0.048(2) 0.0434(19) 0.0224(17) 0.0117(16) 0.0085(16)
C45 0.060(2) 0.057(2) 0.063(2) 0.0356(19) 0.0172(19) 0.0194(19)
C46 0.0446(19) 0.061(2) 0.062(2) 0.0271(17) 0.0082(16) 0.0282(19)
C47 0.0381(17) 0.0501(19) 0.0430(18) 0.0156(14) 0.0060(13) 0.0190(15)
C48 0.141(5) 0.082(4) 0.106(4) 0.080(4) 0.009(4) 0.017(3)

loop_
_atom_type_symbol
_atom_type_description
_atom_type_scat_dispersion_real
_atom_type_scat_dispersion_imag
_atom_type_scat_source
C C 0.0033 0.0016 'International Tables Vol C Tables 4.2.6.8 and 6.1.1.4'
H H 0.0000 0.0000 'International Tables Vol C Tables 4.2.6.8 and 6.1.1.4'
N N 0.0061 0.0033 'International Tables Vol C Tables 4.2.6.8 and 6.1.1.4'
O O 0.0106 0.0060 'International Tables Vol C Tables 4.2.6.8 and 6.1.1.4'
Co Co 0.3494 0.9721 'International Tables Vol C Tables 4.2.6.8 and 6.1.1.4'

loop_
_geom_angle_atom_site_label_1
_geom_angle_atom_site_label_2
_geom_angle_atom_site_label_3
_geom_angle
_geom_angle_publ_flag
O1 Co1 O2 116.53(9) yes
O1 Co1 N3 96.46(9) yes
O2 Co1 N3 121.30(10) yes
O1 Co1 N6 114.10(10) yes
O2 Co1 N6 94.90(10) yes
N3 Co1 N6 114.91(10) yes
C7 O1 Co1 120.27(17) no
C31 O2 Co1 116.3(2) no
C7 N1 N2 112.2(2) no
C7 N1 C6 128.7(2) no
N2 N1 C6 119.0(2) no
C9 N2 N1 105.6(2) no
C11 N3 C18 119.3(2) no
C11 N3 Co1 124.53(19) no
C18 N3 Co1 115.61(17) no
C31 N4 N5 111.3(3) no
C31 N4 C30 130.0(3) no
N5 N4 C30 118.6(2) no
C33 N5 N4 106.4(2) no
C35 N6 C42 122.1(3) no
C35 N6 Co1 123.0(2) no
C42 N6 Co1 114.84(18) no
C6 C1 C2 119.9(3) no
C6 C1 H1 120.1 no
C2 C1 H1 120.1 no
C3 C2 C1 121.1(4) no
C3 C2 H2 119.4 no
C1 C2 H2 119.4 no
C2 C3 C4 118.7(3) no
C2 C3 H3 120.7 no
C4 C3 H3 120.7 no
C3 C4 C5 120.8(3) no
C3 C4 H4 119.6 no
C5 C4 H4 119.6 no
C6 C5 C4 120.1(3) no
C6 C5 H5 119.9 no
C4 C5 H5 119.9 no
C1 C6 C5 119.3(3) no
C1 C6 N1 119.1(3) no
C5 C6 N1 121.6(3) no
O1 C7 N1 123.3(2) no
O1 C7 C8 130.4(2) no
N1 C7 C8 106.3(2) no
C11 C8 C7 125.3(2) no
C11 C8 C9 131.0(3) no
C7 C8 C9 103.6(2) no
N2 C9 C8 112.2(3) no
N2 C9 C10 117.6(3) no
C8 C9 C10 130.1(3) no
C9 C10 H10A 109.5 no
C9 C10 H10B 109.5 no
H10A C10 H10B 109.5 no
C9 C10 H10C 109.5 no
H10A C10 H10C 109.5 no
H10B C10 H10C 109.5 no
N3 C11 C8 122.1(2) no
N3 C11 C12 119.4(2) no
C8 C11 C12 118.5(2) no
C17 C12 C13 119.9(3) no
C17 C12 C11 121.1(2) no
C13 C12 C11 119.0(2) no
C12 C13 C14 120.5(3) no
C12 C13 H13 119.7 no
C14 C13 H13 119.7 no
C15 C14 C13 119.4(3) no
C15 C14 H14 120.3 no
C13 C14 H14 120.3 no
C14 C15 C16 120.3(3) no
C14 C15 H15 119.8 no
C16 C15 H15 119.8 no
C15 C16 C17 120.3(3) no
C15 C16 H16 119.8 no
C17 C16 H16 119.8 no
C12 C17 C16 119.5(3) no
C12 C17 H17 120.2 no
C16 C17 H17 120.2 no
C23 C18 C19 119.3(3) no
C23 C18 N3 121.2(2) no
C19 C18 N3 119.4(3) no
C18 C19 C20 119.3(3) no
C18 C19 H19 120.3 no
C20 C19 H19 120.3 no
C21 C20 C19 122.0(3) no
C21 C20 H20 119.0 no
C19 C20 H20 119.0 no
C22 C21 C20 117.5(3) no
C22 C21 C24 120.6(4) no
C20 C21 C24 121.9(4) no
C21 C22 C23 121.4(3) no
C21 C22 H22 119.3 no
C23 C22 H22 119.3 no
C18 C23 C22 120.4(3) no
C18 C23 H23 119.8 no
C22 C23 H23 119.8 no
C21 C24 H24A 109.5 no
C21 C24 H24B 109.5 no
H24A C24 H24B 109.5 no
C21 C24 H24C 109.5 no
H24A C24 H24C 109.5 no
H24B C24 H24C 109.5 no
C30 C25 C26 120.5(4) no
C30 C25 H25 119.8 no
C26 C25 H25 119.7 no
C27 C26 C25 122.2(4) no
C27 C26 H26 118.9 no
C25 C26 H26 118.9 no
C26 C27 C28 117.0(4) no
C26 C27 H27 121.5 no
C28 C27 H27 121.5 no
C27 C28 C29 121.8(4) no
C27 C28 H28 119.1 no
C29 C28 H28 119.1 no
C30 C29 C28 120.6(4) no
C30 C29 H29 119.7 no
C28 C29 H29 119.7 no
C29 C30 C25 117.9(3) no
C29 C30 N4 119.8(3) no
C25 C30 N4 122.2(3) no
O2 C31 N4 123.2(3) no
O2 C31 C32 130.5(3) no
N4 C31 C32 106.3(2) no
C31 C32 C35 125.2(3) no
C31 C32 C33 104.3(3) no
C35 C32 C33 130.2(3) no
N5 C33 C32 111.6(3) no
N5 C33 C34 117.7(3) no
C32 C33 C34 130.7(3) no
C33 C34 H34A 109.5 no
C33 C34 H34B 109.5 no
H34A C34 H34B 109.5 no
C33 C34 H34C 109.5 no
H34A C34 H34C 109.5 no
H34B C34 H34C 109.5 no
N6 C35 C32 120.0(3) no
N6 C35 C36 121.2(3) no
C32 C35 C36 118.8(3) no
C37 C36 C41 119.7(3) no
C37 C36 C35 121.8(3) no
C41 C36 C35 118.4(3) no
C38 C37 C36 120.5(4) no
C38 C37 H37 119.8 no
C36 C37 H37 119.8 no
C39 C38 C37 119.4(4) no
C39 C38 H38 120.3 no
C37 C38 H38 120.3 no
C38 C39 C40 121.0(4) no
C38 C39 H39 119.5 no
C40 C39 H39 119.5 no
C39 C40 C41 119.7(4) no
C39 C40 H40 120.2 no
C41 C40 H40 120.2 no
C36 C41 C40 119.7(4) no
C36 C41 H41 120.2 no
C40 C41 H41 120.2 no
C43 C42 C47 119.1(3) no
C43 C42 N6 121.4(2) no
C47 C42 N6 119.0(3) no
C42 C43 C44 120.2(3) no
C42 C43 H43 119.9 no
C44 C43 H43 119.9 no
C45 C44 C43 121.2(3) no
C45 C44 H44 119.4 no
C43 C44 H44 119.4 no
C44 C45 C46 118.1(3) no
C44 C45 C48 120.1(3) no
C46 C45 C48 121.7(3) no
C47 C46 C45 121.0(3) no
C47 C46 H46 119.5 no
C45 C46 H46 119.5 no
C46 C47 C42 120.3(3) no
C46 C47 H47 119.8 no
C42 C47 H47 119.8 no
C45 C48 H48A 109.5 no
C45 C48 H48B 109.5 no
H48A C48 H48B 109.5 no
C45 C48 H48C 109.5 no
H48A C48 H48C 109.5 no
H48B C48 H48C 109.5 no

loop_
_geom_bond_atom_site_label_1
_geom_bond_atom_site_label_2
_geom_bond_distance
_geom_bond_publ_flag
Co1 O1 1.927(2) yes
Co1 O2 1.939(2) yes
Co1 N3 1.993(2) yes
Co1 N6 1.998(3) yes
O1 C7 1.283(3) no
O2 C31 1.282(3) no
N1 C7 1.358(3) no
N1 N2 1.390(3) no
N1 C6 1.417(4) no
N2 C9 1.310(4) no
N3 C11 1.316(3) no
N3 C18 1.430(3) no
N4 C31 1.364(4) no
N4 N5 1.397(4) no
N4 C30 1.407(4) no
N5 C33 1.306(4) no
N6 C35 1.316(4) no
N6 C42 1.432(4) no
C1 C6 1.372(4) no
C1 C2 1.384(4) no
C1 H1 0.9300 no
C2 C3 1.366(4) no
C2 H2 0.9300 no
C3 C4 1.370(4) no
C3 H3 0.9300 no
C4 C5 1.381(3) no
C4 H4 0.9300 no
C5 C6 1.373(3) no
C5 H5 0.9300 no
C7 C8 1.427(4) no
C8 C11 1.416(4) no
C8 C9 1.443(4) no
C9 C10 1.493(4) no
C10 H10A 0.9600 no
C10 H10B 0.9600 no
C10 H10C 0.9600 no
C11 C12 1.495(4) no
C12 C17 1.382(3) no
C12 C13 1.386(3) no
C13 C14 1.386(3) no
C13 H13 0.9300 no
C14 C15 1.378(4) no
C14 H14 0.9300 no
C15 C16 1.383(4) no
C15 H15 0.9300 no
C16 C17 1.386(4) no
C16 H16 0.9300 no
C17 H17 0.9300 no
C18 C23 1.380(3) no
C18 C19 1.383(3) no
C19 C20 1.390(4) no
C19 H19 0.9300 no
C20 C21 1.386(4) no
C20 H20 0.9300 no
C21 C22 1.376(4) no
C21 C24 1.509(4) no
C22 C23 1.388(3) no
C22 H22 0.9300 no
C23 H23 0.9300 no
C24 H24A 0.9600 no
C24 H24B 0.9600 no
C24 H24C 0.9600 no
C25 C30 1.373(4) no
C25 C26 1.378(4) no
C25 H25 0.9300 no
C26 C27 1.362(4) no
C26 H26 0.9300 no
C27 C28 1.369(4) no
C27 H27 0.9300 no
C28 C29 1.380(4) no
C28 H28 0.9300 no
C29 C30 1.373(4) no
C29 H29 0.9300 no
C31 C32 1.422(5) no
C32 C35 1.425(4) no
C32 C33 1.442(4) no
C33 C34 1.497(5) no
C34 H34A 0.9600 no
C34 H34B 0.9600 no
C34 H34C 0.9600 no
C35 C36 1.492(4) no
C36 C37 1.385(3) no
C36 C41 1.386(4) no
C37 C38 1.382(4) no
C37 H37 0.9300 no
C38 C39 1.370(4) no
C38 H38 0.9300 no
C39 C40 1.381(4) no
C39 H39 0.9300 no
C40 C41 1.387(4) no
C40 H40 0.9300 no
C41 H41 0.9300 no
C42 C43 1.381(3) no
C42 C47 1.390(3) no
C43 C44 1.386(3) no
C43 H43 0.9300 no
C44 C45 1.386(3) no
C44 H44 0.9300 no
C45 C46 1.388(4) no
C45 C48 1.505(4) no
C46 C47 1.382(3) no
C46 H46 0.9300 no
C47 H47 0.9300 no
C48 H48A 0.9600 no
C48 H48B 0.9600 no
C48 H48C 0.9600 no

loop_
_geom_torsion_atom_site_label_1
_geom_torsion_atom_site_label_2
_geom_torsion_atom_site_label_3
_geom_torsion_atom_site_label_4
_geom_torsion
_geom_torsion_publ_flag
O2 Co1 O1 C7 -138.3(2) no
N3 Co1 O1 C7 -8.4(2) no
N6 Co1 O1 C7 112.6(2) no
O1 Co1 O2 C31 -89.8(2) no
N3 Co1 O2 C31 153.4(2) no
N6 Co1 O2 C31 30.3(2) no
C7 N1 N2 C9 0.1(4) no
C6 N1 N2 C9 -175.9(3) no
O1 Co1 N3 C11 11.0(3) no
O2 Co1 N3 C11 137.5(2) no
N6 Co1 N3 C11 -109.4(3) no
O1 Co1 N3 C18 -177.6(2) no
O2 Co1 N3 C18 -51.1(2) no
N6 Co1 N3 C18 62.0(2) no
C31 N4 N5 C33 -2.0(3) no
C30 N4 N5 C33 177.2(3) no
O1 Co1 N6 C35 92.5(2) no
O2 Co1 N6 C35 -29.5(2) no
N3 Co1 N6 C35 -157.4(2) no
O1 Co1 N6 C42 -91.5(2) no
O2 Co1 N6 C42 146.58(19) no
N3 Co1 N6 C42 18.6(2) no
C6 C1 C2 C3 -0.2(10) no
C1 C2 C3 C4 1.3(9) no
C2 C3 C4 C5 -0.9(8) no
C3 C4 C5 C6 -0.6(6) no
C2 C1 C6 C5 -1.4(8) no
C2 C1 C6 N1 -179.7(5) no
C4 C5 C6 C1 1.8(6) no
C4 C5 C6 N1 -180.0(3) no
C7 N1 C6 C1 -146.7(4) no
N2 N1 C6 C1 28.6(5) no
C7 N1 C6 C5 35.0(5) no
N2 N1 C6 C5 -149.7(3) no
Co1 O1 C7 N1 -178.0(2) no
Co1 O1 C7 C8 3.5(5) no
N2 N1 C7 O1 -179.3(3) no
C6 N1 C7 O1 -3.8(5) no
N2 N1 C7 C8 -0.4(3) no
C6 N1 C7 C8 175.1(3) no
O1 C7 C8 C11 3.1(5) no
N1 C7 C8 C11 -175.6(3) no
O1 C7 C8 C9 179.3(3) no
N1 C7 C8 C9 0.5(3) no
N1 N2 C9 C8 0.3(4) no
N1 N2 C9 C10 -178.9(3) no
C11 C8 C9 N2 175.3(3) no
C7 C8 C9 N2 -0.5(4) no
C11 C8 C9 C10 -5.7(6) no
C7 C8 C9 C10 178.5(4) no
C18 N3 C11 C8 -178.8(3) no
Co1 N3 C11 C8 -7.7(4) no
C18 N3 C11 C12 4.4(4) no
Co1 N3 C11 C12 175.5(2) no
C7 C8 C11 N3 -0.7(5) no
C9 C8 C11 N3 -175.7(3) no
C7 C8 C11 C12 176.1(3) no
C9 C8 C11 C12 1.1(5) no
N3 C11 C12 C17 -103.2(4) no
C8 C11 C12 C17 79.9(4) no
N3 C11 C12 C13 77.6(4) no
C8 C11 C12 C13 -99.3(3) no
C17 C12 C13 C14 -0.8(5) no
C11 C12 C13 C14 178.4(3) no
C12 C13 C14 C15 0.9(6) no
C13 C14 C15 C16 0.3(7) no
C14 C15 C16 C17 -1.5(7) no
C13 C12 C17 C16 -0.4(5) no
C11 C12 C17 C16 -179.6(3) no
C15 C16 C17 C12 1.6(6) no
C11 N3 C18 C23 72.6(4) no
Co1 N3 C18 C23 -99.2(3) no
C11 N3 C18 C19 -108.7(3) no
Co1 N3 C18 C19 79.5(3) no
C23 C18 C19 C20 -1.7(5) no
N3 C18 C19 C20 179.6(3) no
C18 C19 C20 C21 0.3(6) no
C19 C20 C21 C22 1.3(6) no
C19 C20 C21 C24 -178.9(4) no
C20 C21 C22 C23 -1.6(6) no
C24 C21 C22 C23 178.6(4) no
C19 C18 C23 C22 1.4(5) no
N3 C18 C23 C22 -179.9(3) no
C21 C22 C23 C18 0.2(5) no
C30 C25 C26 C27 0.3(9) no
C25 C26 C27 C28 -0.1(9) no
C26 C27 C28 C29 0.5(9) no
C27 C28 C29 C30 -1.2(10) no
C28 C29 C30 C25 1.4(8) no
C28 C29 C30 N4 -177.1(5) no
C26 C25 C30 C29 -0.9(7) no
C26 C25 C30 N4 177.5(4) no
C31 N4 C30 C29 -165.5(4) no
N5 N4 C30 C29 15.5(5) no
C31 N4 C30 C25 16.2(6) no
N5 N4 C30 C25 -162.8(4) no
Co1 O2 C31 N4 161.1(2) no
Co1 O2 C31 C32 -17.8(4) no
N5 N4 C31 O2 -175.5(3) no
C30 N4 C31 O2 5.4(5) no
N5 N4 C31 C32 3.5(3) no
C30 N4 C31 C32 -175.5(3) no
O2 C31 C32 C35 -9.8(5) no
N4 C31 C32 C35 171.2(3) no
O2 C31 C32 C33 175.5(3) no
N4 C31 C32 C33 -3.5(3) no
N4 N5 C33 C32 -0.4(3) no
N4 N5 C33 C34 176.7(3) no
C31 C32 C33 N5 2.5(3) no
C35 C32 C33 N5 -171.9(3) no
C31 C32 C33 C34 -174.1(3) no
C35 C32 C33 C34 11.5(6) no
C42 N6 C35 C32 -164.0(3) no
Co1 N6 C35 C32 11.7(4) no
C42 N6 C35 C36 17.2(4) no
Co1 N6 C35 C36 -167.0(2) no
C31 C32 C35 N6 13.0(4) no
C33 C32 C35 N6 -173.7(3) no
C31 C32 C35 C36 -168.2(3) no
C33 C32 C35 C36 5.1(5) no
N6 C35 C36 C37 -114.1(4) no
C32 C35 C36 C37 67.1(4) no
N6 C35 C36 C41 66.8(4) no
C32 C35 C36 C41 -112.0(4) no
C41 C36 C37 C38 0.1(6) no
C35 C36 C37 C38 -179.1(3) no
C36 C37 C38 C39 1.1(7) no
C37 C38 C39 C40 -0.7(8) no
C38 C39 C40 C41 -0.8(9) no
C37 C36 C41 C40 -1.6(6) no
C35 C36 C41 C40 177.6(4) no
C39 C40 C41 C36 1.9(8) no
C35 N6 C42 C43 52.6(4) no
Co1 N6 C42 C43 -123.5(3) no
C35 N6 C42 C47 -135.8(3) no
Co1 N6 C42 C47 48.1(3) no
C47 C42 C43 C44 -0.9(5) no
N6 C42 C43 C44 170.7(3) no
C42 C43 C44 C45 -0.6(5) no
C43 C44 C45 C46 1.6(6) no
C43 C44 C45 C48 -176.5(4) no
C44 C45 C46 C47 -1.2(6) no
C48 C45 C46 C47 176.9(4) no
C45 C46 C47 C42 -0.3(5) no
C43 C42 C47 C46 1.3(5) no
N6 C42 C47 C46 -170.5(3) no
